data_8107710
loop_
_publ_author_name
'Qian, Jun'
'Chen, Chunjie'
'Ma, Liang'
'Wang, Yida'

_publ_section_title
;
 Crystal structure of (2-(2-pyridine)-benzimidazole-\k 2
 N,N&#x2032;)-bis(1-phenylpyrazole-\k 2 C,N)iridium(III)
 hexafluorophosphate, C30H22F6IrN7P
;
_journal_issue 6
_journal_name_full 'Zeitschrift f\"ur Kristallographie - New Crystal Structures'
_journal_page_first 1229
_journal_page_last 1231
_journal_paper_doi 10.1515/ncrs-2023-0421
_journal_volume 238
_journal_year 2023
_chemical_formula_moiety 'C30 H22 Ir N7, F6 P'
_chemical_formula_sum 'C30 H22 F6 Ir N7 P'
_chemical_formula_weight 817.71
_space_group_crystal_system monoclinic
_space_group_IT_number 14
_space_group_name_Hall '-P 2ybc'
_space_group_name_H-M_alt 'P 1 21/c 1'
_atom_sites_solution_hydrogens geom
_audit_creation_method SHELXL-2014/7
_cell_angle_alpha 90
_cell_angle_beta 106.623(2)
_cell_angle_gamma 90
_cell_formula_units_Z 4
_cell_length_a 8.8876(3)
_cell_length_b 32.8428(9)
_cell_length_c 10.5010(3)
_cell_measurement_reflns_used 5377
_cell_measurement_temperature 273(2)
_cell_measurement_theta_max 68.430
_cell_measurement_theta_min 2.691
_cell_volume 2937.08(16)
_computing_cell_refinement 'SAINT (Bruker, 2015)'
_computing_data_collection 'APEX3 (Bruker, 2016)'
_computing_data_reduction 'SAINT (Bruker, 2015)'
_computing_molecular_graphics 'PLATON (Spek, 2009)'
_computing_publication_material 'publCIF (Westrip, 2010)'
_computing_structure_refinement 'SHELXL-2014/7 (Sheldrick, 2014)'
_computing_structure_solution 'SHELXL-2014/7 (Sheldrick, 2015)'
_diffrn_ambient_temperature 273(2)
_diffrn_measured_fraction_theta_full 0.998
_diffrn_measured_fraction_theta_max 0.998
_diffrn_measurement_device_type 'Bruker P4'
_diffrn_measurement_method '\w scans'
_diffrn_radiation_type CuK\a
_diffrn_radiation_wavelength 1.54178
_diffrn_reflns_av_R_equivalents 0.1754
_diffrn_reflns_av_unetI/netI 0.0983
_diffrn_reflns_Laue_measured_fraction_full 0.998
_diffrn_reflns_Laue_measured_fraction_max 0.998
_diffrn_reflns_limit_h_max 10
_diffrn_reflns_limit_h_min -10
_diffrn_reflns_limit_k_max 39
_diffrn_reflns_limit_k_min -39
_diffrn_reflns_limit_l_max 12
_diffrn_reflns_limit_l_min -12
_diffrn_reflns_number 27100
_diffrn_reflns_point_group_measured_fraction_full 0.998
_diffrn_reflns_point_group_measured_fraction_max 0.998
_diffrn_reflns_theta_full 66.596
_diffrn_reflns_theta_max 66.596
_diffrn_reflns_theta_min 2.691
_exptl_absorpt_coefficient_mu 9.968
_exptl_absorpt_correction_T_max 0.166
_exptl_absorpt_correction_T_min 0.151
_exptl_absorpt_correction_type multi-scan
_exptl_absorpt_process_details 'SADABS V2014/5 (Bruker AXS Inc.)'
_exptl_crystal_colour yellow
_exptl_crystal_density_diffrn 1.849
_exptl_crystal_description block
_exptl_crystal_F_000 1588
_exptl_crystal_size_max 0.23
_exptl_crystal_size_mid 0.20
_exptl_crystal_size_min 0.18
_refine_diff_density_max 2.830
_refine_diff_density_min -1.868
_refine_diff_density_rms 0.186
_refine_ls_extinction_coef .
_refine_ls_extinction_method none
_refine_ls_goodness_of_fit_ref 1.045
_refine_ls_hydrogen_treatment constr
_refine_ls_matrix_type full
_refine_ls_number_parameters 406
_refine_ls_number_reflns 5184
_refine_ls_number_restraints 0
_refine_ls_restrained_S_all 1.045
_refine_ls_R_factor_all 0.0957
_refine_ls_R_factor_gt 0.0572
_refine_ls_shift/su_max 0.000
_refine_ls_shift/su_mean 0.000
_refine_ls_structure_factor_coef Fsqd
_refine_ls_weighting_details 'w=1/[\s^2^(Fo^2^)+29.7664P] where P=(Fo^2^+2Fc^2^)/3'
_refine_ls_weighting_scheme calc
_refine_ls_wR_factor_gt 0.1030
_refine_ls_wR_factor_ref 0.1171
_reflns_Friedel_coverage 0.000
_reflns_Friedel_fraction_full .
_reflns_Friedel_fraction_max .
_reflns_number_gt 3683
_reflns_number_total 5184
_reflns_threshold_expression 'I > 2\s(I)'
_cod_data_source_file suppl_j_ncrs-2023-0421_suppl_001.cif
_cod_data_source_block 1
_cod_original_cell_volume 2937.07(16)
_cod_original_sg_symbol_H-M 'P 21/c'
_cod_database_code 8107710
_shelx_shelxl_version_number 2014/7
_shelx_space_group_comment
;
The symmetry employed for this shelxl refinement is uniquely defined
by the following loop, which should always be used as a source of
symmetry information in preference to the above space-group names.
They are only intended as comments.
;

loop_
_space_group_symop_operation_xyz
'x, y, z'
'-x, y+1/2, -z+1/2'
'-x, -y, -z'
'x, -y-1/2, z-1/2'

loop_
_atom_site_label
_atom_site_type_symbol
_atom_site_fract_x
_atom_site_fract_y
_atom_site_fract_z
_atom_site_U_iso_or_equiv
_atom_site_adp_type
_atom_site_occupancy
_atom_site_site_symmetry_order
_atom_site_calc_flag
_atom_site_refinement_flags_posn
_atom_site_refinement_flags_adp
_atom_site_refinement_flags_occupancy
_atom_site_disorder_assembly
_atom_site_disorder_group
Ir1 Ir 0.62974(5) 0.14409(2) 0.94445(4) 0.02000(13) Uani 1 1 d . . . . .
N1 N 0.5291(10) 0.1719(2) 0.7693(8) 0.0266(19) Uani 1 1 d . . . . .
N2 N 0.5735(10) 0.2118(2) 0.7644(8) 0.027(2) Uani 1 1 d . . . . .
N3 N 0.7214(9) 0.1238(2) 1.1326(8) 0.0211(18) Uani 1 1 d . . . . .
N4 N 0.6309(10) 0.1313(2) 1.2157(8) 0.0227(18) Uani 1 1 d . . . . .
N5 N 0.5353(9) 0.0851(2) 0.8864(8) 0.0229(18) Uani 1 1 d . . . . .
N6 N 0.7945(10) 0.1173(2) 0.8476(8) 0.0267(19) Uani 1 1 d . . . . .
N7 N 0.5458(11) 0.0275(2) 0.7781(9) 0.031(2) Uani 1 1 d . . . . .
C1 C 0.4662(12) 0.1638(3) 1.0255(9) 0.024(2) Uani 1 1 d . . . . .
C2 C 0.3305(11) 0.1871(3) 0.9693(10) 0.024(2) Uani 1 1 d . . . . .
H2 H 0.3094 0.1961 0.8820 0.029 Uiso 1 1 calc R U . . .
C3 C 0.2283(12) 0.1968(3) 1.0416(11) 0.033(3) Uani 1 1 d . . . . .
H3 H 0.1382 0.2116 1.0009 0.040 Uiso 1 1 calc R U . . .
C4 C 0.2554(13) 0.1852(4) 1.1721(12) 0.043(3) Uani 1 1 d . . . . .
H4 H 0.1843 0.1918 1.2189 0.052 Uiso 1 1 calc R U . . .
C5 C 0.3892(13) 0.1637(3) 1.2317(11) 0.033(3) Uani 1 1 d . . . . .
H5 H 0.4122 0.1565 1.3208 0.040 Uiso 1 1 calc R U . . .
C6 C 0.4879(12) 0.1532(3) 1.1598(10) 0.026(2) Uani 1 1 d . . . . .
C7 C 0.7073(13) 0.1189(3) 1.3391(10) 0.032(3) Uani 1 1 d . . . . .
H7 H 0.6709 0.1209 1.4136 0.038 Uiso 1 1 calc R U . . .
C8 C 0.8461(14) 0.1033(3) 1.3358(10) 0.035(3) Uani 1 1 d . . . . .
H8 H 0.9226 0.0920 1.4068 0.042 Uiso 1 1 calc R U . . .
C9 C 0.8531(13) 0.1071(3) 1.2068(9) 0.026(2) Uani 1 1 d . . . . .
H9 H 0.9373 0.0993 1.1765 0.031 Uiso 1 1 calc R U . . .
C10 C 0.7326(11) 0.1993(3) 0.9822(9) 0.022(2) Uani 1 1 d . . . . .
C11 C 0.8407(12) 0.2141(3) 1.0974(10) 0.026(2) Uani 1 1 d . . . . .
H11 H 0.8795 0.1966 1.1688 0.031 Uiso 1 1 calc R U . . .
C12 C 0.8908(13) 0.2537(3) 1.1079(11) 0.034(3) Uani 1 1 d . . . . .
H12 H 0.9597 0.2627 1.1872 0.041 Uiso 1 1 calc R U . . .
C13 C 0.8411(13) 0.2803(3) 1.0032(11) 0.035(3) Uani 1 1 d . . . . .
H13 H 0.8810 0.3067 1.0104 0.042 Uiso 1 1 calc R U . . .
C14 C 0.7324(14) 0.2680(3) 0.8877(11) 0.035(3) Uani 1 1 d . . . . .
H14 H 0.6935 0.2860 0.8175 0.042 Uiso 1 1 calc R U . . .
C15 C 0.6825(12) 0.2272(3) 0.8800(9) 0.025(2) Uani 1 1 d . . . . .
C16 C 0.4929(14) 0.2281(3) 0.6456(10) 0.035(3) Uani 1 1 d . . . . .
H16 H 0.5018 0.2548 0.6184 0.043 Uiso 1 1 calc R U . . .
C17 C 0.3981(14) 0.1992(3) 0.5737(10) 0.037(3) Uani 1 1 d . . . . .
H17 H 0.3289 0.2021 0.4889 0.045 Uiso 1 1 calc R U . . .
C18 C 0.4250(12) 0.1642(3) 0.6525(10) 0.029(2) Uani 1 1 d . . . . .
H18 H 0.3772 0.1391 0.6270 0.034 Uiso 1 1 calc R U . . .
C19 C 0.4173(12) 0.0606(3) 0.9013(9) 0.026(2) Uani 1 1 d . . . . .
C20 C 0.3108(12) 0.0650(3) 0.9730(9) 0.028(2) Uani 1 1 d . . . . .
H20 H 0.3075 0.0887 1.0209 0.033 Uiso 1 1 calc R U . . .
C21 C 0.2087(13) 0.0331(3) 0.9712(11) 0.034(3) Uani 1 1 d . . . . .
H21 H 0.1364 0.0356 1.0196 0.041 Uiso 1 1 calc R U . . .
C22 C 0.2094(15) -0.0027(4) 0.8999(12) 0.043(3) Uani 1 1 d . . . . .
H22 H 0.1371 -0.0232 0.8994 0.051 Uiso 1 1 calc R U . . .
C23 C 0.3168(14) -0.0074(4) 0.8308(12) 0.042(3) Uani 1 1 d . . . . .
H23 H 0.3186 -0.0312 0.7833 0.050 Uiso 1 1 calc R U . . .
C24 C 0.4225(12) 0.0233(3) 0.8320(10) 0.025(2) Uani 1 1 d . . . . .
C25 C 0.6120(12) 0.0643(3) 0.8141(9) 0.023(2) Uani 1 1 d . . . . .
C26 C 0.7501(12) 0.0812(3) 0.7880(10) 0.027(2) Uani 1 1 d . . . . .
C27 C 0.8353(12) 0.0625(3) 0.7150(10) 0.031(2) Uani 1 1 d . . . . .
H27 H 0.8022 0.0375 0.6758 0.037 Uiso 1 1 calc R U . . .
C28 C 0.9691(13) 0.0801(4) 0.6984(11) 0.038(3) Uani 1 1 d . . . . .
H28 H 1.0275 0.0673 0.6494 0.045 Uiso 1 1 calc R U . . .
C29 C 1.0139(14) 0.1182(4) 0.7586(12) 0.038(3) Uani 1 1 d . . . . .
H29 H 1.1026 0.1314 0.7494 0.046 Uiso 1 1 calc R U . . .
C30 C 0.9225(12) 0.1357(3) 0.8323(10) 0.031(2) Uani 1 1 d . . . . .
H30 H 0.9514 0.1609 0.8719 0.037 Uiso 1 1 calc R U . . .
P1 P 0.2901(3) 0.06098(9) 0.4193(3) 0.0358(7) Uani 1 1 d . . . . .
F1 F 0.2325(10) 0.0651(3) 0.5470(9) 0.085(3) Uani 1 1 d . . . . .
F2 F 0.2244(9) 0.1054(2) 0.3800(8) 0.059(2) Uani 1 1 d . . . . .
F3 F 0.3549(14) 0.0581(4) 0.2948(9) 0.127(5) Uani 1 1 d . . . . .
F4 F 0.3559(9) 0.0162(2) 0.4594(11) 0.091(3) Uani 1 1 d . . . . .
F5 F 0.1287(10) 0.0428(2) 0.3375(12) 0.106(4) Uani 1 1 d . . . . .
F6 F 0.4545(7) 0.0787(2) 0.5011(7) 0.0501(18) Uani 1 1 d . . . . .

loop_
_atom_site_aniso_label
_atom_site_aniso_U_11
_atom_site_aniso_U_22
_atom_site_aniso_U_33
_atom_site_aniso_U_23
_atom_site_aniso_U_13
_atom_site_aniso_U_12
Ir1 0.0250(2) 0.01239(18) 0.0208(2) -0.0006(2) 0.00364(15) 0.0027(2)
N1 0.031(5) 0.020(4) 0.027(5) 0.004(4) 0.007(4) 0.006(4)
N2 0.036(5) 0.016(4) 0.029(5) 0.007(4) 0.008(4) 0.003(4)
N3 0.024(5) 0.010(4) 0.025(4) 0.005(3) 0.000(4) 0.003(3)
N4 0.025(5) 0.016(4) 0.027(4) 0.001(3) 0.008(4) -0.001(3)
N5 0.025(5) 0.016(4) 0.028(4) 0.007(3) 0.006(4) -0.001(3)
N6 0.032(5) 0.020(4) 0.025(4) 0.007(3) 0.003(4) 0.006(4)
N7 0.039(6) 0.019(4) 0.036(5) -0.007(4) 0.010(4) -0.007(4)
C1 0.029(6) 0.017(5) 0.023(5) -0.004(4) 0.001(4) -0.002(4)
C2 0.024(6) 0.021(5) 0.024(5) 0.005(4) 0.002(4) 0.003(4)
C3 0.019(6) 0.036(6) 0.041(7) -0.007(5) 0.003(5) -0.002(5)
C4 0.024(7) 0.059(8) 0.051(8) -0.021(6) 0.017(6) -0.003(6)
C5 0.032(7) 0.040(6) 0.032(6) 0.007(5) 0.016(5) -0.008(5)
C6 0.022(5) 0.020(6) 0.032(5) -0.005(4) 0.004(5) -0.005(4)
C7 0.042(7) 0.029(6) 0.023(6) 0.007(5) 0.006(5) -0.006(5)
C8 0.042(7) 0.027(6) 0.028(6) 0.009(5) -0.001(5) 0.002(5)
C9 0.038(7) 0.015(5) 0.024(5) -0.005(4) 0.008(5) 0.002(4)
C10 0.023(6) 0.015(5) 0.030(5) -0.004(4) 0.009(5) 0.009(4)
C11 0.024(6) 0.030(6) 0.025(5) 0.000(4) 0.009(5) 0.004(4)
C12 0.024(6) 0.035(6) 0.042(6) -0.006(5) 0.007(5) -0.005(5)
C13 0.038(7) 0.017(5) 0.052(7) -0.007(5) 0.017(6) -0.008(5)
C14 0.046(7) 0.013(5) 0.049(7) 0.005(5) 0.019(6) -0.002(5)
C15 0.032(6) 0.022(5) 0.024(5) 0.006(4) 0.012(5) -0.005(4)
C16 0.049(8) 0.035(6) 0.029(6) 0.013(5) 0.021(6) 0.010(5)
C17 0.046(8) 0.039(6) 0.022(6) 0.000(5) 0.002(5) 0.001(6)
C18 0.035(7) 0.023(5) 0.025(5) -0.009(4) 0.004(5) -0.001(5)
C19 0.027(6) 0.027(5) 0.020(5) 0.010(4) 0.002(4) 0.009(4)
C20 0.027(6) 0.029(6) 0.024(5) 0.002(4) 0.001(5) 0.006(5)
C21 0.029(6) 0.027(6) 0.046(7) 0.002(5) 0.012(5) -0.004(5)
C22 0.038(7) 0.029(6) 0.059(8) 0.007(6) 0.011(6) -0.004(5)
C23 0.042(7) 0.030(6) 0.051(7) -0.004(5) 0.012(6) -0.006(5)
C24 0.027(6) 0.014(5) 0.032(6) 0.005(4) 0.005(5) 0.005(4)
C25 0.039(6) 0.006(4) 0.019(5) -0.006(4) -0.001(5) 0.006(4)
C26 0.034(6) 0.018(5) 0.028(5) -0.004(4) 0.005(5) 0.007(4)
C27 0.027(6) 0.028(6) 0.033(6) -0.001(5) 0.002(5) 0.012(5)
C28 0.026(6) 0.054(8) 0.030(6) 0.007(5) 0.004(5) 0.002(5)
C29 0.030(7) 0.044(8) 0.042(7) 0.000(6) 0.013(6) 0.007(6)
C30 0.023(6) 0.036(7) 0.033(6) -0.003(5) 0.006(5) 0.002(5)
P1 0.0314(16) 0.0298(15) 0.0428(17) -0.0132(13) 0.0051(14) 0.0046(12)
F1 0.069(6) 0.119(8) 0.089(6) 0.027(6) 0.059(5) 0.013(6)
F2 0.056(5) 0.042(4) 0.070(5) 0.015(4) 0.002(4) 0.008(4)
F3 0.141(10) 0.197(13) 0.045(5) -0.036(7) 0.029(6) 0.053(9)
F4 0.049(5) 0.040(5) 0.146(9) -0.024(5) -0.035(5) 0.009(4)
F5 0.048(5) 0.043(5) 0.176(10) -0.034(6) -0.047(6) 0.008(4)
F6 0.025(4) 0.053(4) 0.070(5) -0.016(4) 0.011(3) -0.008(3)

loop_
_atom_type_symbol
_atom_type_description
_atom_type_scat_dispersion_real
_atom_type_scat_dispersion_imag
_atom_type_scat_source
C C 0.0181 0.0091 'International Tables Vol C Tables 4.2.6.8 and 6.1.1.4'
H H 0.0000 0.0000 'International Tables Vol C Tables 4.2.6.8 and 6.1.1.4'
F F 0.0727 0.0534 'International Tables Vol C Tables 4.2.6.8 and 6.1.1.4'
Ir Ir -4.7710 6.5667 'International Tables Vol C Tables 4.2.6.8 and 6.1.1.4'
N N 0.0311 0.0180 'International Tables Vol C Tables 4.2.6.8 and 6.1.1.4'
P P 0.2955 0.4335 'International Tables Vol C Tables 4.2.6.8 and 6.1.1.4'

loop_
_geom_angle_atom_site_label_1
_geom_angle_atom_site_label_2
_geom_angle_atom_site_label_3
_geom_angle
_geom_angle_site_symmetry_1
_geom_angle_site_symmetry_3
C1 Ir1 C10 88.2(4) . .
C1 Ir1 N1 93.1(4) . .
C10 Ir1 N1 80.2(4) . .
C1 Ir1 N3 80.1(4) . .
C10 Ir1 N3 94.1(3) . .
N1 Ir1 N3 171.4(3) . .
C1 Ir1 N5 98.2(3) . .
C10 Ir1 N5 173.1(3) . .
N1 Ir1 N5 96.6(3) . .
N3 Ir1 N5 89.7(3) . .
C1 Ir1 N6 174.4(4) . .
C10 Ir1 N6 97.3(3) . .
N1 Ir1 N6 86.5(3) . .
N3 Ir1 N6 100.7(3) . .
N5 Ir1 N6 76.3(3) . .
C18 N1 N2 106.2(8) . .
C18 N1 Ir1 139.7(7) . .
N2 N1 Ir1 114.1(6) . .
C16 N2 N1 109.2(9) . .
C16 N2 C15 134.4(9) . .
N1 N2 C15 116.3(8) . .
C9 N3 N4 106.3(8) . .
C9 N3 Ir1 138.7(7) . .
N4 N3 Ir1 114.7(6) . .
C7 N4 N3 109.5(8) . .
C7 N4 C6 133.8(9) . .
N3 N4 C6 116.3(8) . .
C25 N5 C19 107.3(8) . .
C25 N5 Ir1 113.7(6) . .
C19 N5 Ir1 139.0(7) . .
C30 N6 C26 119.2(9) . .
C30 N6 Ir1 125.3(7) . .
C26 N6 Ir1 115.0(7) . .
C25 N7 C24 108.1(8) . .
C2 C1 C6 114.2(9) . .
C2 C1 Ir1 129.8(7) . .
C6 C1 Ir1 116.0(7) . .
C3 C2 C1 121.1(9) . .
C3 C2 H2 119.5 . .
C1 C2 H2 119.5 . .
C4 C3 C2 122.0(10) . .
C4 C3 H3 119.0 . .
C2 C3 H3 119.0 . .
C5 C4 C3 118.6(11) . .
C5 C4 H4 120.7 . .
C3 C4 H4 120.7 . .
C6 C5 C4 119.5(10) . .
C6 C5 H5 120.2 . .
C4 C5 H5 120.2 . .
C5 C6 C1 124.6(10) . .
C5 C6 N4 122.7(9) . .
C1 C6 N4 112.7(9) . .
N4 C7 C8 107.7(10) . .
N4 C7 H7 126.1 . .
C8 C7 H7 126.1 . .
C7 C8 C9 106.8(10) . .
C7 C8 H8 126.6 . .
C9 C8 H8 126.6 . .
N3 C9 C8 109.6(10) . .
N3 C9 H9 125.2 . .
C8 C9 H9 125.2 . .
C15 C10 C11 115.3(9) . .
C15 C10 Ir1 114.6(7) . .
C11 C10 Ir1 130.0(7) . .
C12 C11 C10 121.9(10) . .
C12 C11 H11 119.1 . .
C10 C11 H11 119.1 . .
C11 C12 C13 121.2(10) . .
C11 C12 H12 119.4 . .
C13 C12 H12 119.4 . .
C12 C13 C14 120.1(10) . .
C12 C13 H13 120.0 . .
C14 C13 H13 120.0 . .
C13 C14 C15 117.4(10) . .
C13 C14 H14 121.3 . .
C15 C14 H14 121.3 . .
C10 C15 C14 124.1(10) . .
C10 C15 N2 114.7(8) . .
C14 C15 N2 121.2(9) . .
C17 C16 N2 108.5(10) . .
C17 C16 H16 125.8 . .
N2 C16 H16 125.8 . .
C16 C17 C18 105.9(9) . .
C16 C17 H17 127.0 . .
C18 C17 H17 127.0 . .
N1 C18 C17 110.1(9) . .
N1 C18 H18 124.9 . .
C17 C18 H18 124.9 . .
N5 C19 C20 132.2(10) . .
N5 C19 C24 107.9(9) . .
C20 C19 C24 119.7(10) . .
C19 C20 C21 117.6(10) . .
C19 C20 H20 121.2 . .
C21 C20 H20 121.2 . .
C20 C21 C22 122.9(11) . .
C20 C21 H21 118.6 . .
C22 C21 H21 118.6 . .
C23 C22 C21 119.6(11) . .
C23 C22 H22 120.2 . .
C21 C22 H22 120.2 . .
C22 C23 C24 119.5(11) . .
C22 C23 H23 120.2 . .
C24 C23 H23 120.2 . .
C23 C24 N7 133.9(10) . .
C23 C24 C19 120.6(10) . .
N7 C24 C19 105.5(8) . .
N5 C25 N7 111.2(9) . .
N5 C25 C26 120.6(8) . .
N7 C25 C26 128.2(9) . .
N6 C26 C27 121.3(10) . .
N6 C26 C25 113.8(9) . .
C27 C26 C25 124.8(9) . .
C26 C27 C28 121.3(11) . .
C26 C27 H27 119.3 . .
C28 C27 H27 119.3 . .
C27 C28 C29 117.3(11) . .
C27 C28 H28 121.3 . .
C29 C28 H28 121.3 . .
C30 C29 C28 118.7(11) . .
C30 C29 H29 120.6 . .
C28 C29 H29 120.6 . .
N6 C30 C29 122.0(10) . .
N6 C30 H30 119.0 . .
C29 C30 H30 119.0 . .
F5 P1 F1 91.7(6) . .
F5 P1 F3 91.0(7) . .
F1 P1 F3 177.2(7) . .
F5 P1 F6 179.0(5) . .
F1 P1 F6 88.9(5) . .
F3 P1 F6 88.4(6) . .
F5 P1 F2 89.8(4) . .
F1 P1 F2 87.6(5) . .
F3 P1 F2 91.9(6) . .
F6 P1 F2 91.0(4) . .
F5 P1 F4 90.1(4) . .
F1 P1 F4 92.2(6) . .
F3 P1 F4 88.4(7) . .
F6 P1 F4 89.2(4) . .
F2 P1 F4 179.7(6) . .

loop_
_geom_bond_atom_site_label_1
_geom_bond_atom_site_label_2
_geom_bond_distance
_geom_bond_site_symmetry_2
Ir1 C1 1.991(10) .
Ir1 C10 2.017(10) .
Ir1 N1 2.019(8) .
Ir1 N3 2.023(7) .
Ir1 N5 2.131(8) .
Ir1 N6 2.192(9) .
N1 C18 1.333(13) .
N1 N2 1.374(11) .
N2 C16 1.359(13) .
N2 C15 1.412(13) .
N3 C9 1.325(13) .
N3 N4 1.367(11) .
N4 C7 1.342(13) .
N4 C6 1.432(12) .
N5 C25 1.343(12) .
N5 C19 1.366(13) .
N6 C30 1.337(13) .
N6 C26 1.345(12) .
N7 C25 1.349(12) .
N7 C24 1.377(14) .
C1 C2 1.407(14) .
C1 C6 1.412(14) .
C2 C3 1.377(15) .
C2 H2 0.9300 .
C3 C4 1.376(16) .
C3 H3 0.9300 .
C4 C5 1.370(16) .
C4 H4 0.9300 .
C5 C6 1.356(15) .
C5 H5 0.9300 .
C7 C8 1.347(16) .
C7 H7 0.9300 .
C8 C9 1.379(14) .
C8 H8 0.9300 .
C9 H9 0.9300 .
C10 C15 1.385(13) .
C10 C11 1.400(14) .
C11 C12 1.368(15) .
C11 H11 0.9300 .
C12 C13 1.376(15) .
C12 H12 0.9300 .
C13 C14 1.378(15) .
C13 H13 0.9300 .
C14 C15 1.408(14) .
C14 H14 0.9300 .
C16 C17 1.348(15) .
C16 H16 0.9300 .
C17 C18 1.398(15) .
C17 H17 0.9300 .
C18 H18 0.9300 .
C19 C20 1.375(14) .
C19 C24 1.434(14) .
C20 C21 1.384(15) .
C20 H20 0.9300 .
C21 C22 1.394(16) .
C21 H21 0.9300 .
C22 C23 1.362(17) .
C22 H22 0.9300 .
C23 C24 1.375(15) .
C23 H23 0.9300 .
C25 C26 1.443(15) .
C26 C27 1.367(14) .
C27 C28 1.376(16) .
C27 H27 0.9300 .
C28 C29 1.407(17) .
C28 H28 0.9300 .
C29 C30 1.396(15) .
C29 H29 0.9300 .
C30 H30 0.9300 .
P1 F5 1.565(8) .
P1 F1 1.571(8) .
P1 F3 1.575(10) .
P1 F6 1.579(7) .
P1 F2 1.582(7) .
P1 F4 1.595(8) .

loop_
_geom_hbond_atom_site_label_D
_geom_hbond_atom_site_label_H
_geom_hbond_atom_site_label_A
_geom_hbond_distance_DH
_geom_hbond_distance_HA
_geom_hbond_distance_DA
_geom_hbond_angle_DHA
_geom_hbond_site_symmetry_A
C5 H5 F2 0.93 2.57 3.090(13) 116.1 1_556
C18 H18 F6 0.93 2.58 3.273(12) 131.3 .
C27 H27 F4 0.93 2.44 3.338(13) 162.5 3_656

loop_
_geom_torsion_atom_site_label_1
_geom_torsion_atom_site_label_2
_geom_torsion_atom_site_label_3
_geom_torsion_atom_site_label_4
_geom_torsion
_geom_torsion_site_symmetry_1
_geom_torsion_site_symmetry_2
_geom_torsion_site_symmetry_3
_geom_torsion_site_symmetry_4
C18 N1 N2 C16 1.4(11) . . . .
Ir1 N1 N2 C16 -176.7(7) . . . .
C18 N1 N2 C15 178.8(8) . . . .
Ir1 N1 N2 C15 0.7(11) . . . .
C9 N3 N4 C7 -0.4(10) . . . .
Ir1 N3 N4 C7 -176.1(6) . . . .
C9 N3 N4 C6 174.0(8) . . . .
Ir1 N3 N4 C6 -1.7(9) . . . .
C6 C1 C2 C3 -1.9(14) . . . .
Ir1 C1 C2 C3 178.1(8) . . . .
C1 C2 C3 C4 1.6(16) . . . .
C2 C3 C4 C5 0.7(17) . . . .
C3 C4 C5 C6 -2.5(17) . . . .
C4 C5 C6 C1 2.2(16) . . . .
C4 C5 C6 N4 179.0(10) . . . .
C2 C1 C6 C5 0.1(14) . . . .
Ir1 C1 C6 C5 -179.9(8) . . . .
C2 C1 C6 N4 -177.1(8) . . . .
Ir1 C1 C6 N4 2.9(10) . . . .
C7 N4 C6 C5 -5.3(16) . . . .
N3 N4 C6 C5 -178.0(9) . . . .
C7 N4 C6 C1 171.9(10) . . . .
N3 N4 C6 C1 -0.8(11) . . . .
N3 N4 C7 C8 -0.4(11) . . . .
C6 N4 C7 C8 -173.5(10) . . . .
N4 C7 C8 C9 1.1(12) . . . .
N4 N3 C9 C8 1.1(11) . . . .
Ir1 N3 C9 C8 175.1(8) . . . .
C7 C8 C9 N3 -1.3(12) . . . .
C15 C10 C11 C12 0.9(14) . . . .
Ir1 C10 C11 C12 -175.8(8) . . . .
C10 C11 C12 C13 -2.4(16) . . . .
C11 C12 C13 C14 3.6(17) . . . .
C12 C13 C14 C15 -3.3(16) . . . .
C11 C10 C15 C14 -0.7(15) . . . .
Ir1 C10 C15 C14 176.5(8) . . . .
C11 C10 C15 N2 -180.0(8) . . . .
Ir1 C10 C15 N2 -2.8(11) . . . .
C13 C14 C15 C10 1.9(16) . . . .
C13 C14 C15 N2 -178.9(10) . . . .
C16 N2 C15 C10 178.0(11) . . . .
N1 N2 C15 C10 1.4(13) . . . .
C16 N2 C15 C14 -1.4(18) . . . .
N1 N2 C15 C14 -178.0(9) . . . .
N1 N2 C16 C17 -0.3(12) . . . .
C15 N2 C16 C17 -177.1(11) . . . .
N2 C16 C17 C18 -0.8(13) . . . .
N2 N1 C18 C17 -1.9(12) . . . .
Ir1 N1 C18 C17 175.5(9) . . . .
C16 C17 C18 N1 1.7(13) . . . .
C25 N5 C19 C20 174.7(10) . . . .
Ir1 N5 C19 C20 -4.5(17) . . . .
C25 N5 C19 C24 -0.9(10) . . . .
Ir1 N5 C19 C24 179.8(7) . . . .
N5 C19 C20 C21 -177.2(10) . . . .
C24 C19 C20 C21 -2.0(14) . . . .
C19 C20 C21 C22 -0.4(16) . . . .
C20 C21 C22 C23 1.6(18) . . . .
C21 C22 C23 C24 -0.3(18) . . . .
C22 C23 C24 N7 177.4(11) . . . .
C22 C23 C24 C19 -2.1(17) . . . .
C25 N7 C24 C23 -178.5(12) . . . .
C25 N7 C24 C19 1.0(11) . . . .
N5 C19 C24 C23 179.6(10) . . . .
C20 C19 C24 C23 3.3(15) . . . .
N5 C19 C24 N7 -0.1(11) . . . .
C20 C19 C24 N7 -176.4(9) . . . .
C19 N5 C25 N7 1.6(11) . . . .
Ir1 N5 C25 N7 -178.9(6) . . . .
C19 N5 C25 C26 -176.2(9) . . . .
Ir1 N5 C25 C26 3.3(11) . . . .
C24 N7 C25 N5 -1.7(11) . . . .
C24 N7 C25 C26 175.9(9) . . . .
C30 N6 C26 C27 1.7(14) . . . .
Ir1 N6 C26 C27 174.9(8) . . . .
C30 N6 C26 C25 179.0(9) . . . .
Ir1 N6 C26 C25 -7.8(10) . . . .
N5 C25 C26 N6 3.2(13) . . . .
N7 C25 C26 N6 -174.3(9) . . . .
N5 C25 C26 C27 -179.6(9) . . . .
N7 C25 C26 C27 2.9(17) . . . .
N6 C26 C27 C28 -0.7(16) . . . .
C25 C26 C27 C28 -177.7(10) . . . .
C26 C27 C28 C29 -0.5(16) . . . .
C27 C28 C29 C30 0.8(16) . . . .
C26 N6 C30 C29 -1.5(15) . . . .
Ir1 N6 C30 C29 -173.9(8) . . . .
C28 C29 C30 N6 0.2(16) . . . .
